data_4307072
loop_
_publ_author_name
'Ying-Ying Liu'
'Jian-Fang Ma'
'Jin Yang'
'Zhong-Min Su'

_publ_contact_author_address
;
Department of Chemistry
Northeast Normal University
Changchun 130024
P.R.China
;
_publ_contact_author_email jianfangma@yahoo.com.cn
_publ_contact_author_fax +86-431-85098620
_publ_contact_author_name 'Jian-Fang Ma'
_publ_contact_author_phone +86-431-85098620
_publ_section_title
;
Syntheses and Characterization of Six Coordination Polymers of Zinc(II) and
Cobalt(II) with 1,3,5-Benzenetricarboxylate Anion and Bis(imidazole) Ligands
;
_journal_name_full 'Inorganic Chemistry'
_journal_page_first 3027
_journal_page_last 3037
_journal_paper_doi 10.1021/ic061575l
_journal_volume 46
_journal_year 2007
_chemical_formula_sum 'C60 H48 N12 O12 Zn3'
_chemical_formula_weight 1325.21
_chemical_name_systematic
;
 ?
;
_space_group_IT_number 9
_symmetry_cell_setting monoclinic
_symmetry_space_group_name_Hall 'C -2yc'
_symmetry_space_group_name_H-M 'C 1 c 1'
_atom_sites_solution_hydrogens geom
_atom_sites_solution_primary direct
_atom_sites_solution_secondary difmap
_audit_creation_method SHELXL-97
_cell_angle_alpha 90.0000
_cell_angle_beta 112.6850(10)
_cell_angle_gamma 90.0000
_cell_formula_units_Z 4
_cell_length_a 40.3640(8)
_cell_length_b 8.3410(8)
_cell_length_c 18.7430(10)
_cell_measurement_reflns_used 6677
_cell_measurement_temperature 293(2)
_cell_measurement_theta_max 27.5
_cell_measurement_theta_min 3.2
_cell_volume 5822.1(7)
_computing_cell_refinement 'SAINT (Bruker, 1999)'
_computing_data_collection 'SMART (Bruker, 1997)'
_computing_data_reduction SAINT
_computing_molecular_graphics 'SHELXTL-PLUS (Sheldrick, 1990)'
_computing_publication_material SHELXL-97
_computing_structure_refinement 'SHELXL-97 (Sheldrick, 1997)'
_computing_structure_solution 'SHELXS-97(Sheldrick, 1997)'
_diffrn_ambient_temperature 293(2)
_diffrn_measured_fraction_theta_full 0.996
_diffrn_measured_fraction_theta_max 0.985
_diffrn_measurement_device_type 'Bruker APEX CCD area-detector'
_diffrn_measurement_method '\w scans'
_diffrn_radiation_monochromator graphite
_diffrn_radiation_source 'fine-focus sealed tube'
_diffrn_radiation_type MoK\a
_diffrn_radiation_wavelength 0.71069
_diffrn_reflns_av_R_equivalents 0.0419
_diffrn_reflns_av_sigmaI/netI 0.0578
_diffrn_reflns_limit_h_max 52
_diffrn_reflns_limit_h_min -52
_diffrn_reflns_limit_k_max 9
_diffrn_reflns_limit_k_min -10
_diffrn_reflns_limit_l_max 24
_diffrn_reflns_limit_l_min -24
_diffrn_reflns_number 26775
_diffrn_reflns_theta_full 25.00
_diffrn_reflns_theta_max 27.47
_diffrn_reflns_theta_min 3.22
_diffrn_standards_decay_% 0
_diffrn_standards_number 0
_exptl_absorpt_coefficient_mu 1.300
_exptl_absorpt_correction_T_max 0.795
_exptl_absorpt_correction_T_min 0.703
_exptl_absorpt_correction_type multi-scan
_exptl_absorpt_process_details 'SADABS(Sheldrick, 1996)'
_exptl_crystal_colour colorless
_exptl_crystal_density_diffrn 1.512
_exptl_crystal_density_method 'not measured'
_exptl_crystal_description block
_exptl_crystal_F_000 2712
_exptl_crystal_size_max 0.27
_exptl_crystal_size_mid 0.15
_exptl_crystal_size_min 0.14
_refine_diff_density_max 0.606
_refine_diff_density_min -0.282
_refine_diff_density_rms 0.066
_refine_ls_abs_structure_details 'Flack H D (1983), Acta Cryst. A39, 876-881'
_refine_ls_abs_structure_Flack 0.373(8)
_refine_ls_extinction_method none
_refine_ls_goodness_of_fit_ref 1.031
_refine_ls_hydrogen_treatment constr
_refine_ls_matrix_type full
_refine_ls_number_parameters 785
_refine_ls_number_reflns 12640
_refine_ls_number_restraints 2
_refine_ls_restrained_S_all 1.031
_refine_ls_R_factor_all 0.0574
_refine_ls_R_factor_gt 0.0411
_refine_ls_shift/su_max 0.001
_refine_ls_shift/su_mean 0.000
_refine_ls_structure_factor_coef Fsqd
_refine_ls_weighting_details 'calc w=1/[\s^2^(Fo^2^)+(0.0365P)^2^+1.4956P] where P=(Fo^2^+2Fc^2^)/3'
_refine_ls_weighting_scheme calc
_refine_ls_wR_factor_gt 0.0804
_refine_ls_wR_factor_ref 0.0859
_reflns_number_gt 10267
_reflns_number_total 12640
_reflns_threshold_expression >2sigma(I)
_cod_data_source_file ic061575lsi20061217_095045_2.cif
_cod_data_source_block compound-2
_cod_depositor_comments
;
The following automatic conversions were performed:
'_symmetry_cell_setting' value 'Monoclinic' changed to 'monoclinic'
according to '/home/saulius/struct/CIF-dictionaries/cif_core.dic'
dictionary named 'cif_core.dic' version 2.4.1 from 2010-06-29.

Automatic conversion script
Id: cif_fix_enum 1527 2010-12-29 10:47:43Z saulius 
;
_cod_original_cell_volume 5822.1(6)
_cod_database_code 4307072

loop_
_symmetry_equiv_pos_as_xyz
'x, y, z'
'x, -y, z+1/2'
'x+1/2, y+1/2, z'
'x+1/2, -y+1/2, z+1/2'

loop_
_atom_site_label
_atom_site_type_symbol
_atom_site_fract_x
_atom_site_fract_y
_atom_site_fract_z
_atom_site_U_iso_or_equiv
_atom_site_adp_type
_atom_site_occupancy
_atom_site_symmetry_multiplicity
_atom_site_calc_flag
_atom_site_refinement_flags
_atom_site_disorder_assembly
_atom_site_disorder_group
Zn1 Zn 0.752356(10) 0.64831(6) 0.886982(19) 0.02892(11) Uani 1 1 d . . .
Zn2 Zn 0.365678(10) 0.66141(6) 0.21329(2) 0.02785(11) Uani 1 1 d . . .
Zn3 Zn 0.555964(12) 0.10933(5) 0.53330(2) 0.03250(11) Uani 1 1 d . . .
C1 C 0.65623(10) 0.3143(5) 0.5952(2) 0.0305(9) Uani 1 1 d . . .
C2 C 0.66383(11) 0.3214(5) 0.5293(2) 0.0313(9) Uani 1 1 d . . .
H2 H 0.6476 0.2797 0.4830 0.038 Uiso 1 1 calc R . .
C3 C 0.69551(9) 0.3902(5) 0.53179(18) 0.0270(8) Uani 1 1 d . . .
C4 C 0.71965(10) 0.4559(5) 0.6006(2) 0.0283(9) Uani 1 1 d . . .
H4 H 0.7411 0.5010 0.6025 0.034 Uiso 1 1 calc R . .
C5 C 0.71163(10) 0.4539(5) 0.66589(19) 0.0269(8) Uani 1 1 d . . .
C6 C 0.68046(9) 0.3792(5) 0.6636(2) 0.0306(8) Uani 1 1 d . . .
H6 H 0.6758 0.3727 0.7084 0.037 Uiso 1 1 calc R . .
C7 C 0.62224(10) 0.2354(5) 0.5940(2) 0.0362(9) Uani 1 1 d . . .
C8 C 0.70439(10) 0.3846(6) 0.4602(2) 0.0317(9) Uani 1 1 d . . .
C9 C 0.73622(11) 0.5310(5) 0.7397(2) 0.0291(9) Uani 1 1 d . . .
C10 C 0.46735(10) 0.3675(5) 0.5119(2) 0.0326(9) Uani 1 1 d . . .
C11 C 0.44285(10) 0.4351(5) 0.4440(2) 0.0346(9) Uani 1 1 d . . .
H11 H 0.4496 0.4524 0.4024 0.041 Uiso 1 1 calc R . .
C12 C 0.40860(11) 0.4767(5) 0.4379(2) 0.0314(9) Uani 1 1 d . . .
C13 C 0.39959(10) 0.4564(5) 0.5017(2) 0.0301(9) Uani 1 1 d . . .
H13 H 0.3769 0.4866 0.4983 0.036 Uiso 1 1 calc R . .
C14 C 0.42352(10) 0.3927(5) 0.5698(2) 0.0296(8) Uani 1 1 d . . .
C15 C 0.45769(11) 0.3461(5) 0.5744(2) 0.0339(10) Uani 1 1 d . . .
H15 H 0.4739 0.3006 0.6197 0.041 Uiso 1 1 calc R . .
C16 C 0.50340(10) 0.3162(6) 0.5138(2) 0.0410(10) Uani 1 1 d . . .
C17 C 0.38236(11) 0.5436(5) 0.3626(2) 0.0321(9) Uani 1 1 d . . .
C18 C 0.41462(10) 0.6336(5) 0.1392(2) 0.0297(9) Uani 1 1 d . . .
C19 C 0.68177(12) 1.2024(6) 0.9365(3) 0.0408(10) Uani 1 1 d . . .
C20 C 0.70610(11) 1.1310(6) 1.0021(2) 0.0404(10) Uani 1 1 d . . .
H20 H 0.7282 1.0990 1.0024 0.048 Uiso 1 1 calc R . .
C21 C 0.69898(10) 1.1053(6) 1.0669(2) 0.0362(9) Uani 1 1 d . . .
C22 C 0.66634(12) 1.1589(6) 1.0672(3) 0.0564(13) Uani 1 1 d . . .
H22 H 0.6608 1.1445 1.1105 0.068 Uiso 1 1 calc R . .
C23 C 0.64263(13) 1.2334(8) 1.0026(3) 0.0685(16) Uani 1 1 d . . .
H23 H 0.6210 1.2707 1.0031 0.082 Uiso 1 1 calc R . .
C24 C 0.64952(12) 1.2548(7) 0.9378(3) 0.0542(13) Uani 1 1 d . . .
H24 H 0.6327 1.3044 0.8946 0.065 Uiso 1 1 calc R . .
C25 C 0.68926(13) 1.2260(6) 0.8640(3) 0.0466(11) Uani 1 1 d . . .
H25A H 0.6672 1.2106 0.8190 0.056 Uiso 1 1 calc R . .
H25B H 0.6973 1.3351 0.8627 0.056 Uiso 1 1 calc R . .
C26 C 0.72429(10) 1.0185(6) 1.1381(2) 0.0444(12) Uani 1 1 d . . .
H26A H 0.7252 1.0755 1.1839 0.053 Uiso 1 1 calc R . .
H26B H 0.7150 0.9118 1.1397 0.053 Uiso 1 1 calc R . .
C27 C 0.71397(12) 0.9539(6) 0.8606(2) 0.0423(11) Uani 1 1 d . . .
H27 H 0.6935 0.8991 0.8580 0.051 Uiso 1 1 calc R . .
C28 C 0.74976(13) 1.1467(6) 0.8626(3) 0.0502(14) Uani 1 1 d . . .
H28 H 0.7593 1.2480 0.8620 0.060 Uiso 1 1 calc R . .
C29 C 0.76674(14) 1.0064(6) 0.8666(3) 0.0517(13) Uani 1 1 d . . .
H29 H 0.7901 0.9949 0.8695 0.062 Uiso 1 1 calc R . .
C30 C 0.78764(11) 1.1082(6) 1.1761(2) 0.0378(10) Uani 1 1 d . . .
H30 H 0.7861 1.1926 1.2071 0.045 Uiso 1 1 calc R . .
C31 C 0.77323(11) 0.9005(6) 1.1001(2) 0.0448(11) Uani 1 1 d . . .
H31 H 0.7606 0.8156 1.0695 0.054 Uiso 1 1 calc R . .
C32 C 0.80746(11) 0.9428(6) 1.1142(2) 0.0444(12) Uani 1 1 d . . .
H32 H 0.8225 0.8918 1.0943 0.053 Uiso 1 1 calc R . .
C33 C 0.55466(15) -0.6692(6) 0.7835(2) 0.0590(13) Uani 1 1 d . . .
C34 C 0.57713(14) -0.6071(6) 0.7515(2) 0.0551(12) Uani 1 1 d . . .
H34 H 0.5823 -0.6670 0.7152 0.066 Uiso 1 1 calc R . .
C35 C 0.59225(12) -0.4575(6) 0.7720(2) 0.0451(10) Uani 1 1 d . . .
C36 C 0.58455(14) -0.3691(6) 0.8259(3) 0.0574(13) Uani 1 1 d . . .
H36 H 0.5946 -0.2678 0.8396 0.069 Uiso 1 1 calc R . .
C37 C 0.56254(15) -0.4271(7) 0.8591(3) 0.0678(14) Uani 1 1 d . . .
H37 H 0.5581 -0.3668 0.8962 0.081 Uiso 1 1 calc R . .
C38 C 0.54662(15) -0.5775(8) 0.8376(3) 0.0690(15) Uani 1 1 d . . .
H38 H 0.5308 -0.6165 0.8588 0.083 Uiso 1 1 calc R . .
C39 C 0.5401(2) -0.8381(8) 0.7593(3) 0.101(3) Uani 1 1 d . . .
H39A H 0.5199 -0.8332 0.7098 0.122 Uiso 1 1 calc R . .
H39B H 0.5586 -0.9037 0.7528 0.122 Uiso 1 1 calc R . .
C40 C 0.61610(12) -0.3922(6) 0.7339(2) 0.0545(12) Uani 1 1 d . . .
H40A H 0.6337 -0.3201 0.7691 0.065 Uiso 1 1 calc R . .
H40B H 0.6289 -0.4797 0.7217 0.065 Uiso 1 1 calc R . .
C41 C 0.59192(9) -0.1478(5) 0.6519(2) 0.0400(9) Uani 1 1 d . . .
H41 H 0.6054 -0.0729 0.6883 0.048 Uiso 1 1 calc R . .
C42 C 0.55460(14) -0.2564(5) 0.5486(3) 0.0462(11) Uani 1 1 d . . .
H42 H 0.5370 -0.2688 0.4992 0.055 Uiso 1 1 calc R . .
C43 C 0.57099(11) -0.3747(6) 0.5965(2) 0.0469(11) Uani 1 1 d . . .
H43 H 0.5670 -0.4839 0.5869 0.056 Uiso 1 1 calc R . .
C44 C 0.54931(12) -0.9870(5) 0.8806(2) 0.0468(10) Uani 1 1 d . . .
H44 H 0.5737 -1.0064 0.8939 0.056 Uiso 1 1 calc R . .
C45 C 0.49717(12) -0.9774(7) 0.8842(3) 0.0712(16) Uani 1 1 d . . .
H45 H 0.4783 -0.9900 0.9004 0.085 Uiso 1 1 calc R . .
C46 C 0.49533(16) -0.9040(8) 0.8182(4) 0.095(2) Uani 1 1 d . . .
H46 H 0.4751 -0.8568 0.7812 0.115 Uiso 1 1 calc R . .
C47 C 0.34810(13) 1.0124(6) 0.2452(3) 0.0490(12) Uani 1 1 d . . .
H47 H 0.3259 0.9941 0.2480 0.059 Uiso 1 1 calc R . .
C48 C 0.36408(13) 1.1582(6) 0.2512(3) 0.0516(13) Uani 1 1 d . . .
H48 H 0.3549 1.2570 0.2576 0.062 Uiso 1 1 calc R . .
C49 C 0.39845(11) 0.9750(6) 0.2357(3) 0.0433(11) Uani 1 1 d . . .
H49 H 0.4180 0.9261 0.2300 0.052 Uiso 1 1 calc R . .
C50 C 0.43434(13) 1.2173(6) 0.1777(3) 0.0467(12) Uani 1 1 d . . .
C51 C 0.41082(12) 1.1603(6) 0.1066(3) 0.0483(13) Uani 1 1 d . . .
H51 H 0.3867 1.1488 0.0984 0.058 Uiso 1 1 calc R . .
C52 C 0.42156(12) 1.1206(7) 0.0483(3) 0.0490(12) Uani 1 1 d . . .
C53 C 0.45731(14) 1.1447(9) 0.0607(4) 0.080(2) Uani 1 1 d . . .
H53 H 0.4655 1.1176 0.0223 0.095 Uiso 1 1 calc R . .
C54 C 0.48073(16) 1.2081(10) 0.1291(4) 0.101(3) Uani 1 1 d . . .
H54 H 0.5044 1.2279 0.1354 0.122 Uiso 1 1 calc R . .
C55 C 0.47003(15) 1.2429(8) 0.1884(3) 0.0708(17) Uani 1 1 d . . .
H55 H 0.4863 1.2830 0.2350 0.085 Uiso 1 1 calc R . .
C56 C 0.42266(15) 1.2513(6) 0.2433(3) 0.0597(14) Uani 1 1 d . . .
H56A H 0.4434 1.2499 0.2918 0.072 Uiso 1 1 calc R . .
H56B H 0.4120 1.3572 0.2368 0.072 Uiso 1 1 calc R . .
C57 C 0.39713(13) 1.0469(8) -0.0263(3) 0.0658(16) Uani 1 1 d . . .
H57A H 0.3969 1.1142 -0.0687 0.079 Uiso 1 1 calc R . .
H57B H 0.4067 0.9433 -0.0320 0.079 Uiso 1 1 calc R . .
C58 C 0.83207(11) 0.6195(6) 0.9282(2) 0.0427(11) Uani 1 1 d . . .
H58 H 0.8329 0.7043 0.8967 0.051 Uiso 1 1 calc R . .
C59 C 0.81391(13) 0.4469(6) 0.9897(2) 0.0477(12) Uani 1 1 d . . .
H59 H 0.7991 0.3914 1.0087 0.057 Uiso 1 1 calc R . .
C60 C 0.84816(13) 0.4142(7) 1.0062(3) 0.0560(14) Uani 1 1 d . . .
H60 H 0.8615 0.3321 1.0378 0.067 Uiso 1 1 calc R . .
N1 N 0.74421(9) 0.8832(5) 0.86565(17) 0.0366(8) Uani 1 1 d . . .
N2 N 0.71653(9) 1.1148(5) 0.85979(19) 0.0396(8) Uani 1 1 d . . .
N3 N 0.76075(9) 1.0056(5) 1.13936(19) 0.0365(8) Uani 1 1 d . . .
N4 N 0.81641(8) 1.0728(5) 1.16225(18) 0.0355(8) Uani 1 1 d . . .
N5 N 0.59483(8) -0.3061(4) 0.66275(18) 0.0408(8) Uani 1 1 d . . .
N6 N 0.56803(8) -0.1108(4) 0.58418(18) 0.0407(8) Uani 1 1 d . . .
N7 N 0.52852(13) -0.9125(6) 0.8164(2) 0.0715(14) Uani 1 1 d . . .
N8 N 0.53164(8) -1.0297(4) 0.92278(19) 0.0420(8) Uani 1 1 d . . .
N9 N 0.36977(9) 0.8972(5) 0.23434(18) 0.0377(8) Uani 1 1 d . . .
N10 N 0.39609(10) 1.1296(5) 0.2459(2) 0.0410(9) Uani 1 1 d . . .
N11 N 0.80355(9) 0.5766(5) 0.93981(19) 0.0392(9) Uani 1 1 d . . .
N12 N 0.86004(10) 0.5253(5) 0.9675(2) 0.0492(10) Uani 1 1 d . . .
O1 O 0.61867(8) 0.2090(4) 0.65510(18) 0.0586(9) Uani 1 1 d . . .
O2 O 0.59914(7) 0.2028(4) 0.52781(17) 0.0440(8) Uani 1 1 d . . .
O3 O 0.68069(8) 0.3444(4) 0.39805(16) 0.0454(9) Uani 1 1 d . . .
O4 O 0.73682(7) 0.4137(4) 0.47073(14) 0.0389(7) Uani 1 1 d . . .
O5 O 0.72607(8) 0.5195(4) 0.79606(15) 0.0400(7) Uani 1 1 d . . .
O6 O 0.76384(8) 0.5995(5) 0.74407(16) 0.0498(9) Uani 1 1 d . . .
O7 O 0.51985(8) 0.2084(4) 0.56400(17) 0.0461(8) Uani 1 1 d . . .
O8 O 0.51519(8) 0.3748(4) 0.46824(19) 0.0589(9) Uani 1 1 d . . .
O9 O 0.39368(8) 0.5523(4) 0.30823(15) 0.0411(7) Uani 1 1 d . . .
O10 O 0.35192(8) 0.5848(5) 0.35639(17) 0.0573(10) Uani 1 1 d . . .
O11 O 0.43681(8) 0.6849(5) 0.19984(17) 0.0471(9) Uani 1 1 d . . .
O12 O 0.38169(7) 0.6015(4) 0.13021(14) 0.0368(7) Uani 1 1 d . . .

loop_
_atom_site_aniso_label
_atom_site_aniso_U_11
_atom_site_aniso_U_22
_atom_site_aniso_U_33
_atom_site_aniso_U_23
_atom_site_aniso_U_13
_atom_site_aniso_U_12
Zn1 0.0340(2) 0.0334(3) 0.0224(2) -0.00266(19) 0.01425(18) -0.00123(19)
Zn2 0.0280(2) 0.0335(3) 0.0245(2) 0.00015(19) 0.01273(17) -0.00109(19)
Zn3 0.02749(19) 0.0391(2) 0.0345(3) -0.00209(19) 0.0159(2) -0.0001(2)
C1 0.0233(18) 0.037(2) 0.0338(19) -0.0016(16) 0.0144(16) 0.0002(15)
C2 0.0264(19) 0.044(3) 0.0228(18) -0.0034(15) 0.0086(15) 0.0038(16)
C3 0.0272(19) 0.038(2) 0.0188(15) 0.0000(17) 0.0117(14) 0.0030(18)
C4 0.030(2) 0.032(2) 0.0268(18) -0.0025(16) 0.0153(16) -0.0011(16)
C5 0.0289(19) 0.033(2) 0.0216(17) -0.0011(15) 0.0128(15) -0.0027(16)
C6 0.0369(19) 0.037(2) 0.0253(16) -0.0011(16) 0.0200(15) -0.0007(16)
C7 0.035(2) 0.037(2) 0.046(2) -0.0058(19) 0.0248(19) -0.0015(17)
C8 0.037(2) 0.040(3) 0.0209(17) 0.0042(18) 0.0151(16) 0.0070(19)
C9 0.042(2) 0.022(2) 0.0230(17) -0.0015(15) 0.0122(16) -0.0030(16)
C10 0.0307(19) 0.043(3) 0.0280(18) 0.0003(17) 0.0159(16) 0.0029(17)
C11 0.038(2) 0.043(3) 0.0316(19) -0.0011(17) 0.0228(16) 0.0030(17)
C12 0.034(2) 0.039(3) 0.0233(18) -0.0006(16) 0.0132(16) 0.0029(17)
C13 0.0221(19) 0.043(3) 0.0278(19) -0.0029(17) 0.0123(16) 0.0047(17)
C14 0.0319(19) 0.033(2) 0.0273(18) -0.0015(18) 0.0147(15) -0.0008(18)
C15 0.031(2) 0.042(3) 0.030(2) 0.0029(17) 0.0132(17) 0.0102(17)
C16 0.035(2) 0.052(3) 0.041(2) -0.0025(19) 0.0205(19) 0.0032(18)
C17 0.037(2) 0.034(3) 0.030(2) -0.0014(17) 0.0185(17) 0.0048(18)
C18 0.033(2) 0.030(2) 0.0308(19) 0.0010(18) 0.0181(16) -0.0004(18)
C19 0.040(2) 0.036(3) 0.046(2) 0.0032(19) 0.017(2) 0.0041(18)
C20 0.033(2) 0.043(3) 0.045(2) 0.001(2) 0.0144(18) 0.0040(18)
C21 0.0273(19) 0.042(3) 0.040(2) -0.0021(19) 0.0137(17) -0.0061(18)
C22 0.042(2) 0.079(4) 0.055(3) 0.005(3) 0.026(2) 0.003(2)
C23 0.037(3) 0.091(5) 0.084(4) 0.015(3) 0.032(3) 0.020(3)
C24 0.036(2) 0.065(3) 0.059(3) 0.017(3) 0.016(2) 0.016(2)
C25 0.054(3) 0.037(3) 0.053(3) 0.011(2) 0.024(2) 0.021(2)
C26 0.027(2) 0.069(3) 0.038(2) 0.006(2) 0.0136(18) -0.0048(19)
C27 0.046(2) 0.035(3) 0.045(2) -0.0008(19) 0.017(2) -0.0026(19)
C28 0.063(3) 0.028(3) 0.066(3) 0.005(2) 0.032(3) -0.007(2)
C29 0.051(3) 0.045(3) 0.067(3) 0.009(2) 0.032(2) -0.002(2)
C30 0.037(2) 0.048(3) 0.032(2) -0.012(2) 0.0164(17) -0.003(2)
C31 0.042(2) 0.039(3) 0.046(2) -0.009(2) 0.009(2) -0.005(2)
C32 0.036(2) 0.048(3) 0.044(2) -0.015(2) 0.0101(19) 0.002(2)
C33 0.085(4) 0.053(3) 0.031(2) 0.011(2) 0.013(2) -0.008(2)
C34 0.088(3) 0.048(3) 0.029(2) 0.009(2) 0.023(2) 0.007(3)
C35 0.053(2) 0.047(3) 0.038(2) 0.0100(19) 0.020(2) 0.009(2)
C36 0.082(3) 0.049(3) 0.053(3) -0.002(2) 0.039(3) 0.002(2)
C37 0.098(4) 0.060(4) 0.064(3) -0.009(3) 0.052(3) 0.003(3)
C38 0.078(4) 0.088(5) 0.050(3) 0.014(3) 0.035(3) -0.004(3)
C39 0.178(7) 0.076(4) 0.035(3) 0.005(3) 0.025(3) -0.047(4)
C40 0.048(2) 0.071(3) 0.045(2) 0.018(2) 0.018(2) 0.021(2)
C41 0.0331(19) 0.051(3) 0.0332(19) -0.0026(18) 0.0104(17) -0.0039(17)
C42 0.048(3) 0.051(3) 0.0346(19) 0.000(2) 0.0095(19) -0.003(2)
C43 0.054(3) 0.048(3) 0.039(2) 0.002(2) 0.019(2) -0.002(2)
C44 0.058(3) 0.046(3) 0.035(2) 0.0050(19) 0.016(2) 0.000(2)
C45 0.039(2) 0.078(4) 0.076(4) 0.015(3) 0.000(2) -0.010(2)
C46 0.059(3) 0.103(5) 0.078(4) 0.039(4) -0.026(3) -0.016(3)
C47 0.044(3) 0.042(3) 0.069(3) -0.007(2) 0.030(2) 0.003(2)
C48 0.052(3) 0.043(3) 0.071(3) -0.007(2) 0.036(2) 0.012(2)
C49 0.036(2) 0.033(3) 0.066(3) -0.003(2) 0.026(2) 0.0010(18)
C50 0.047(3) 0.037(3) 0.062(3) 0.004(2) 0.027(2) -0.003(2)
C51 0.037(2) 0.049(3) 0.069(3) 0.012(2) 0.032(2) 0.009(2)
C52 0.039(2) 0.057(3) 0.056(3) 0.014(2) 0.023(2) 0.009(2)
C53 0.049(3) 0.131(6) 0.075(4) -0.001(4) 0.042(3) -0.003(3)
C54 0.042(3) 0.169(8) 0.098(5) -0.014(5) 0.032(3) -0.015(4)
C55 0.062(3) 0.084(5) 0.071(4) -0.007(3) 0.030(3) -0.020(3)
C56 0.077(3) 0.036(3) 0.076(3) -0.007(2) 0.040(3) -0.011(2)
C57 0.043(3) 0.101(5) 0.060(3) 0.009(3) 0.027(2) 0.023(3)
C58 0.039(2) 0.051(3) 0.042(2) 0.012(2) 0.0184(19) 0.010(2)
C59 0.047(3) 0.053(3) 0.043(2) 0.012(2) 0.017(2) -0.003(2)
C60 0.057(3) 0.054(4) 0.051(3) 0.017(2) 0.014(2) 0.013(3)
N1 0.0428(19) 0.035(2) 0.0360(18) -0.0025(15) 0.0200(15) -0.0042(16)
N2 0.047(2) 0.035(2) 0.0391(18) 0.0012(16) 0.0197(15) 0.0018(16)
N3 0.0285(18) 0.046(2) 0.0326(16) -0.0021(15) 0.0096(15) -0.0067(15)
N4 0.0297(17) 0.045(2) 0.0331(17) -0.0082(15) 0.0130(14) -0.0002(15)
N5 0.0408(17) 0.047(2) 0.0352(17) 0.0075(15) 0.0155(15) 0.0063(15)
N6 0.0416(19) 0.044(2) 0.0370(17) 0.0012(15) 0.0160(15) -0.0028(14)
N7 0.087(3) 0.069(3) 0.035(2) 0.0151(19) -0.004(2) -0.022(2)
N8 0.0393(18) 0.045(2) 0.0351(17) 0.0032(16) 0.0070(15) 0.0005(15)
N9 0.0407(18) 0.034(2) 0.0410(19) -0.0021(16) 0.0189(16) 0.0004(17)
N10 0.046(2) 0.029(2) 0.054(2) -0.0048(17) 0.0262(17) -0.0023(16)
N11 0.0364(18) 0.049(3) 0.0326(17) 0.0053(16) 0.0137(14) 0.0014(17)
N12 0.037(2) 0.066(3) 0.045(2) 0.0097(19) 0.0168(17) 0.0134(18)
O1 0.0613(18) 0.074(2) 0.0571(19) -0.0204(17) 0.0417(16) -0.0309(17)
O2 0.0264(15) 0.058(2) 0.0447(16) 0.0023(15) 0.0104(13) -0.0065(14)
O3 0.0437(18) 0.070(2) 0.0209(14) -0.0058(14) 0.0112(13) 0.0060(15)
O4 0.0378(15) 0.059(2) 0.0243(13) 0.0021(13) 0.0169(12) 0.0007(14)
O5 0.0539(17) 0.048(2) 0.0247(13) -0.0079(12) 0.0220(12) -0.0163(13)
O6 0.0510(19) 0.068(2) 0.0328(15) -0.0119(16) 0.0188(14) -0.0308(17)
O7 0.0354(16) 0.069(2) 0.0392(15) 0.0054(15) 0.0198(13) 0.0187(15)
O8 0.0511(17) 0.076(3) 0.069(2) 0.0169(18) 0.0445(16) 0.0140(15)
O9 0.0456(16) 0.054(2) 0.0302(14) 0.0120(13) 0.0220(13) 0.0108(14)
O10 0.0425(18) 0.099(3) 0.0322(16) 0.0062(18) 0.0162(14) 0.0318(19)
O11 0.0394(17) 0.075(2) 0.0303(16) -0.0200(15) 0.0165(14) -0.0093(15)
O12 0.0321(14) 0.056(2) 0.0306(13) -0.0027(14) 0.0209(11) -0.0009(13)

loop_
_atom_type_symbol
_atom_type_description
_atom_type_scat_dispersion_real
_atom_type_scat_dispersion_imag
_atom_type_scat_source
C C 0.0033 0.0016 'International Tables Vol C Tables 4.2.6.8 and 6.1.1.4'
H H 0.0000 0.0000 'International Tables Vol C Tables 4.2.6.8 and 6.1.1.4'
N N 0.0061 0.0033 'International Tables Vol C Tables 4.2.6.8 and 6.1.1.4'
O O 0.0106 0.0060 'International Tables Vol C Tables 4.2.6.8 and 6.1.1.4'
Zn Zn 0.2839 1.4301 'International Tables Vol C Tables 4.2.6.8 and 6.1.1.4'

loop_
_geom_angle_atom_site_label_1
_geom_angle_atom_site_label_2
_geom_angle_atom_site_label_3
_geom_angle
_geom_angle_site_symmetry_1
_geom_angle_site_symmetry_3
_geom_angle_publ_flag
O5 Zn1 O4 108.60(13) . 2_565 ?
O5 Zn1 N1 111.93(13) . . ?
O4 Zn1 N1 109.74(14) 2_565 . ?
O5 Zn1 N11 112.14(15) . . ?
O4 Zn1 N11 96.44(13) 2_565 . ?
N1 Zn1 N11 116.68(15) . . ?
O9 Zn2 O12 110.85(12) . . ?
O9 Zn2 N4 112.97(15) . 3_444 ?
O12 Zn2 N4 95.60(12) . 3_444 ?
O9 Zn2 N9 107.90(14) . . ?
O12 Zn2 N9 112.26(14) . . ?
N4 Zn2 N9 116.87(14) 3_444 . ?
O7 Zn3 O2 129.28(12) . . ?
O7 Zn3 N8 108.53(13) . 2_544 ?
O2 Zn3 N8 99.64(14) . 2_544 ?
O7 Zn3 N6 108.37(14) . . ?
O2 Zn3 N6 109.14(13) . . ?
N8 Zn3 N6 96.71(14) 2_544 . ?
C2 C1 C6 119.2(4) . . ?
C2 C1 C7 121.1(3) . . ?
C6 C1 C7 119.7(3) . . ?
C1 C2 C3 120.5(3) . . ?
C1 C2 H2 119.8 . . ?
C3 C2 H2 119.8 . . ?
C2 C3 C4 120.1(3) . . ?
C2 C3 C8 119.1(3) . . ?
C4 C3 C8 120.7(4) . . ?
C5 C4 C3 119.7(4) . . ?
C5 C4 H4 120.1 . . ?
C3 C4 H4 120.1 . . ?
C4 C5 C6 119.8(3) . . ?
C4 C5 C9 120.9(3) . . ?
C6 C5 C9 119.3(3) . . ?
C1 C6 C5 120.7(3) . . ?
C1 C6 H6 119.6 . . ?
C5 C6 H6 119.6 . . ?
O1 C7 O2 124.8(4) . . ?
O1 C7 C1 119.7(3) . . ?
O2 C7 C1 115.5(4) . . ?
O3 C8 O4 125.1(4) . . ?
O3 C8 C3 118.8(4) . . ?
O4 C8 C3 116.0(3) . . ?
O6 C9 O5 123.6(3) . . ?
O6 C9 C5 121.4(4) . . ?
O5 C9 C5 114.9(4) . . ?
C15 C10 C11 119.5(4) . . ?
C15 C10 C16 122.1(4) . . ?
C11 C10 C16 118.3(3) . . ?
C12 C11 C10 120.7(4) . . ?
C12 C11 H11 119.7 . . ?
C10 C11 H11 119.7 . . ?
C11 C12 C13 118.8(3) . . ?
C11 C12 C17 119.3(4) . . ?
C13 C12 C17 121.9(4) . . ?
C14 C13 C12 121.5(4) . . ?
C14 C13 H13 119.2 . . ?
C12 C13 H13 119.2 . . ?
C13 C14 C15 119.0(4) . . ?
C13 C14 C18 123.1(4) . 2_565 ?
C15 C14 C18 117.9(3) . 2_565 ?
C10 C15 C14 120.4(4) . . ?
C10 C15 H15 119.8 . . ?
C14 C15 H15 119.8 . . ?
O8 C16 O7 123.9(4) . . ?
O8 C16 C10 120.1(4) . . ?
O7 C16 C10 115.9(4) . . ?
O10 C17 O9 124.1(4) . . ?
O10 C17 C12 120.3(4) . . ?
O9 C17 C12 115.6(4) . . ?
O11 C18 O12 122.6(4) . . ?
O11 C18 C14 121.7(4) . 2_564 ?
O12 C18 C14 115.7(3) . 2_564 ?
C20 C19 C24 118.3(4) . . ?
C20 C19 C25 122.4(4) . . ?
C24 C19 C25 119.3(4) . . ?
C21 C20 C19 122.6(4) . . ?
C21 C20 H20 118.7 . . ?
C19 C20 H20 118.7 . . ?
C20 C21 C22 118.4(4) . . ?
C20 C21 C26 123.7(4) . . ?
C22 C21 C26 117.9(4) . . ?
C23 C22 C21 118.8(5) . . ?
C23 C22 H22 120.6 . . ?
C21 C22 H22 120.6 . . ?
C24 C23 C22 122.5(5) . . ?
C24 C23 H23 118.8 . . ?
C22 C23 H23 118.8 . . ?
C23 C24 C19 119.5(4) . . ?
C23 C24 H24 120.3 . . ?
C19 C24 H24 120.3 . . ?
N2 C25 C19 112.3(4) . . ?
N2 C25 H25A 109.1 . . ?
C19 C25 H25A 109.1 . . ?
N2 C25 H25B 109.1 . . ?
C19 C25 H25B 109.1 . . ?
H25A C25 H25B 107.9 . . ?
N3 C26 C21 112.4(4) . . ?
N3 C26 H26A 109.1 . . ?
C21 C26 H26A 109.1 . . ?
N3 C26 H26B 109.1 . . ?
C21 C26 H26B 109.1 . . ?
H26A C26 H26B 107.9 . . ?
N1 C27 N2 111.8(4) . . ?
N1 C27 H27 124.1 . . ?
N2 C27 H27 124.1 . . ?
C29 C28 N2 108.0(4) . . ?
C29 C28 H28 126.0 . . ?
N2 C28 H28 126.0 . . ?
C28 C29 N1 109.4(5) . . ?
C28 C29 H29 125.3 . . ?
N1 C29 H29 125.3 . . ?
N4 C30 N3 110.8(4) . . ?
N4 C30 H30 124.6 . . ?
N3 C30 H30 124.6 . . ?
C32 C31 N3 106.9(4) . . ?
C32 C31 H31 126.6 . . ?
N3 C31 H31 126.6 . . ?
C31 C32 N4 109.1(4) . . ?
C31 C32 H32 125.5 . . ?
N4 C32 H32 125.5 . . ?
C34 C33 C38 119.2(5) . . ?
C34 C33 C39 117.6(5) . . ?
C38 C33 C39 123.2(5) . . ?
C33 C34 C35 121.2(5) . . ?
C33 C34 H34 119.4 . . ?
C35 C34 H34 119.4 . . ?
C34 C35 C36 119.3(5) . . ?
C34 C35 C40 119.4(4) . . ?
C36 C35 C40 121.3(5) . . ?
C37 C36 C35 121.2(5) . . ?
C37 C36 H36 119.4 . . ?
C35 C36 H36 119.4 . . ?
C36 C37 C38 119.8(5) . . ?
C36 C37 H37 120.1 . . ?
C38 C37 H37 120.1 . . ?
C37 C38 C33 119.3(5) . . ?
C37 C38 H38 120.3 . . ?
C33 C38 H38 120.3 . . ?
N7 C39 C33 111.7(5) . . ?
N7 C39 H39A 109.3 . . ?
C33 C39 H39A 109.3 . . ?
N7 C39 H39B 109.3 . . ?
C33 C39 H39B 109.3 . . ?
H39A C39 H39B 108.0 . . ?
N5 C40 C35 110.6(3) . . ?
N5 C40 H40A 109.5 . . ?
C35 C40 H40A 109.5 . . ?
N5 C40 H40B 109.5 . . ?
C35 C40 H40B 109.5 . . ?
H40A C40 H40B 108.1 . . ?
N6 C41 N5 111.9(4) . . ?
N6 C41 H41 124.1 . . ?
N5 C41 H41 124.1 . . ?
C43 C42 N6 108.9(4) . . ?
C43 C42 H42 125.5 . . ?
N6 C42 H42 125.5 . . ?
C42 C43 N5 107.2(4) . . ?
C42 C43 H43 126.4 . . ?
N5 C43 H43 126.4 . . ?
N8 C44 N7 112.1(4) . . ?
N8 C44 H44 123.9 . . ?
N7 C44 H44 123.9 . . ?
C46 C45 N8 108.2(5) . . ?
C46 C45 H45 125.9 . . ?
N8 C45 H45 125.9 . . ?
N7 C46 C45 107.0(5) . . ?
N7 C46 H46 126.5 . . ?
C45 C46 H46 126.5 . . ?
C48 C47 N9 109.3(4) . . ?
C48 C47 H47 125.4 . . ?
N9 C47 H47 125.4 . . ?
N10 C48 C47 105.8(4) . . ?
N10 C48 H48 127.1 . . ?
C47 C48 H48 127.1 . . ?
N10 C49 N9 111.9(4) . . ?
N10 C49 H49 124.0 . . ?
N9 C49 H49 124.0 . . ?
C51 C50 C55 118.5(5) . . ?
C51 C50 C56 122.4(4) . . ?
C55 C50 C56 119.1(5) . . ?
C52 C51 C50 122.8(4) . . ?
C52 C51 H51 118.6 . . ?
C50 C51 H51 118.6 . . ?
C51 C52 C53 117.6(5) . . ?
C51 C52 C57 123.4(4) . . ?
C53 C52 C57 119.0(5) . . ?
C54 C53 C52 120.7(6) . . ?
C54 C53 H53 119.6 . . ?
C52 C53 H53 119.6 . . ?
C55 C54 C53 121.4(5) . . ?
C55 C54 H54 119.3 . . ?
C53 C54 H54 119.3 . . ?
C54 C55 C50 118.9(5) . . ?
C54 C55 H55 120.5 . . ?
C50 C55 H55 120.5 . . ?
N10 C56 C50 110.8(4) . . ?
N10 C56 H56A 109.5 . . ?
C50 C56 H56A 109.5 . . ?
N10 C56 H56B 109.5 . . ?
C50 C56 H56B 109.5 . . ?
H56A C56 H56B 108.1 . . ?
N12 C57 C52 114.1(4) 3_454 . ?
N12 C57 H57A 108.7 3_454 . ?
C52 C57 H57A 108.7 . . ?
N12 C57 H57B 108.7 3_454 . ?
C52 C57 H57B 108.7 . . ?
H57A C57 H57B 107.6 . . ?
N11 C58 N12 111.0(4) . . ?
N11 C58 H58 124.5 . . ?
N12 C58 H58 124.5 . . ?
C60 C59 N11 109.6(5) . . ?
C60 C59 H59 125.2 . . ?
N11 C59 H59 125.2 . . ?
C59 C60 N12 106.5(4) . . ?
C59 C60 H60 126.8 . . ?
N12 C60 H60 126.8 . . ?
C27 N1 C29 104.8(4) . . ?
C27 N1 Zn1 121.7(3) . . ?
C29 N1 Zn1 132.5(3) . . ?
C27 N2 C28 106.0(4) . . ?
C27 N2 C25 124.6(4) . . ?
C28 N2 C25 129.0(4) . . ?
C30 N3 C31 107.1(4) . . ?
C30 N3 C26 124.6(4) . . ?
C31 N3 C26 128.1(4) . . ?
C30 N4 C32 106.2(4) . . ?
C30 N4 Zn2 128.0(3) . 3_556 ?
C32 N4 Zn2 125.0(3) . 3_556 ?
C41 N5 C43 106.6(3) . . ?
C41 N5 C40 127.6(4) . . ?
C43 N5 C40 125.5(4) . . ?
C41 N6 C42 105.4(4) . . ?
C41 N6 Zn3 128.6(3) . . ?
C42 N6 Zn3 125.7(3) . . ?
C44 N7 C46 106.7(5) . . ?
C44 N7 C39 126.5(5) . . ?
C46 N7 C39 126.4(5) . . ?
C44 N8 C45 105.9(4) . . ?
C44 N8 Zn3 123.1(3) . 2_545 ?
C45 N8 Zn3 129.5(4) . 2_545 ?
C49 N9 C47 105.0(4) . . ?
C49 N9 Zn2 119.5(3) . . ?
C47 N9 Zn2 135.4(3) . . ?
C49 N10 C48 108.0(4) . . ?
C49 N10 C56 124.8(4) . . ?
C48 N10 C56 127.0(4) . . ?
C58 N11 C59 105.8(4) . . ?
C58 N11 Zn1 130.1(3) . . ?
C59 N11 Zn1 123.4(3) . . ?
C58 N12 C60 107.2(4) . . ?
C58 N12 C57 126.1(5) . 3_546 ?
C60 N12 C57 126.5(4) . 3_546 ?
C7 O2 Zn3 111.8(3) . . ?
C8 O4 Zn1 116.9(2) . 2_564 ?
C9 O5 Zn1 116.3(3) . . ?
C16 O7 Zn3 108.3(3) . . ?
C17 O9 Zn2 120.2(3) . . ?
C18 O12 Zn2 118.4(2) . . ?

loop_
_geom_bond_atom_site_label_1
_geom_bond_atom_site_label_2
_geom_bond_distance
_geom_bond_site_symmetry_2
_geom_bond_publ_flag
Zn1 O5 1.947(3) . ?
Zn1 O4 1.971(3) 2_565 ?
Zn1 N1 2.001(4) . ?
Zn1 N11 2.008(3) . ?
Zn2 O9 1.929(3) . ?
Zn2 O12 1.967(3) . ?
Zn2 N4 1.987(3) 3_444 ?
Zn2 N9 2.000(4) . ?
Zn3 O7 1.946(3) . ?
Zn3 O2 1.948(3) . ?
Zn3 N8 2.032(3) 2_544 ?
Zn3 N6 2.039(3) . ?
C1 C2 1.384(6) . ?
C1 C6 1.388(5) . ?
C1 C7 1.514(5) . ?
C2 C3 1.386(6) . ?
C2 H2 0.9300 . ?
C3 C4 1.394(5) . ?
C3 C8 1.516(5) . ?
C4 C5 1.382(5) . ?
C4 H4 0.9300 . ?
C5 C6 1.389(5) . ?
C5 C9 1.502(5) . ?
C6 H6 0.9300 . ?
C7 O1 1.228(5) . ?
C7 O2 1.261(5) . ?
C8 O3 1.235(5) . ?
C8 O4 1.270(5) . ?
C9 O6 1.227(5) . ?
C9 O5 1.275(5) . ?
C10 C15 1.380(6) . ?
C10 C11 1.395(5) . ?
C10 C16 1.504(5) . ?
C11 C12 1.386(5) . ?
C11 H11 0.9300 . ?
C12 C13 1.388(6) . ?
C12 C17 1.507(5) . ?
C13 C14 1.377(5) . ?
C13 H13 0.9300 . ?
C14 C15 1.403(6) . ?
C14 C18 1.493(6) 2_565 ?
C15 H15 0.9300 . ?
C16 O8 1.227(5) . ?
C16 O7 1.286(5) . ?
C17 O10 1.237(5) . ?
C17 O9 1.270(5) . ?
C18 O11 1.221(5) . ?
C18 O12 1.302(5) . ?
C18 C14 1.493(6) 2_564 ?
C19 C20 1.378(6) . ?
C19 C24 1.382(7) . ?
C19 C25 1.516(6) . ?
C20 C21 1.369(6) . ?
C20 H20 0.9300 . ?
C21 C22 1.394(6) . ?
C21 C26 1.515(6) . ?
C22 C23 1.369(7) . ?
C22 H22 0.9300 . ?
C23 C24 1.359(8) . ?
C23 H23 0.9300 . ?
C24 H24 0.9300 . ?
C25 N2 1.464(6) . ?
C25 H25A 0.9700 . ?
C25 H25B 0.9700 . ?
C26 N3 1.467(5) . ?
C26 H26A 0.9700 . ?
C26 H26B 0.9700 . ?
C27 N1 1.326(6) . ?
C27 N2 1.346(6) . ?
C27 H27 0.9300 . ?
C28 C29 1.343(7) . ?
C28 N2 1.348(6) . ?
C28 H28 0.9300 . ?
C29 N1 1.368(6) . ?
C29 H29 0.9300 . ?
C30 N4 1.318(5) . ?
C30 N3 1.345(5) . ?
C30 H30 0.9300 . ?
C31 C32 1.350(6) . ?
C31 N3 1.360(6) . ?
C31 H31 0.9300 . ?
C32 N4 1.366(5) . ?
C32 H32 0.9300 . ?
C33 C34 1.368(7) . ?
C33 C38 1.403(8) . ?
C33 C39 1.528(8) . ?
C34 C35 1.377(7) . ?
C34 H34 0.9300 . ?
C35 C36 1.379(6) . ?
C35 C40 1.506(6) . ?
C36 C37 1.356(7) . ?
C36 H36 0.9300 . ?
C37 C38 1.397(8) . ?
C37 H37 0.9300 . ?
C38 H38 0.9300 . ?
C39 N7 1.460(7) . ?
C39 H39A 0.9700 . ?
C39 H39B 0.9700 . ?
C40 N5 1.465(5) . ?
C40 H40A 0.9700 . ?
C40 H40B 0.9700 . ?
C41 N6 1.300(5) . ?
C41 N5 1.334(5) . ?
C41 H41 0.9300 . ?
C42 C43 1.326(6) . ?
C42 N6 1.391(5) . ?
C42 H42 0.9300 . ?
C43 N5 1.369(5) . ?
C43 H43 0.9300 . ?
C44 N8 1.303(5) . ?
C44 N7 1.326(5) . ?
C44 H44 0.9300 . ?
C45 C46 1.357(8) . ?
C45 N8 1.369(5) . ?
C45 H45 0.9300 . ?
C46 N7 1.355(8) . ?
C46 H46 0.9300 . ?
C47 C48 1.361(7) . ?
C47 N9 1.367(6) . ?
C47 H47 0.9300 . ?
C48 N10 1.354(6) . ?
C48 H48 0.9300 . ?
C49 N10 1.313(6) . ?
C49 N9 1.319(6) . ?
C49 H49 0.9300 . ?
C50 C51 1.388(7) . ?
C50 C55 1.392(7) . ?
C50 C56 1.504(7) . ?
C51 C52 1.363(7) . ?
C51 H51 0.9300 . ?
C52 C53 1.385(7) . ?
C52 C57 1.497(7) . ?
C53 C54 1.372(9) . ?
C53 H53 0.9300 . ?
C54 C55 1.368(9) . ?
C54 H54 0.9300 . ?
C55 H55 0.9300 . ?
C56 N10 1.491(6) . ?
C56 H56A 0.9700 . ?
C56 H56B 0.9700 . ?
C57 N12 1.468(6) 3_454 ?
C57 H57A 0.9700 . ?
C57 H57B 0.9700 . ?
C58 N11 1.302(6) . ?
C58 N12 1.339(5) . ?
C58 H58 0.9300 . ?
C59 C60 1.323(7) . ?
C59 N11 1.384(6) . ?
C59 H59 0.9300 . ?
C60 N12 1.372(7) . ?
C60 H60 0.9300 . ?
N4 Zn2 1.987(3) 3_556 ?
N8 Zn3 2.032(3) 2_545 ?
N12 C57 1.468(6) 3_546 ?
O4 Zn1 1.971(3) 2_564 ?

loop_
_geom_torsion_atom_site_label_1
_geom_torsion_atom_site_label_2
_geom_torsion_atom_site_label_3
_geom_torsion_atom_site_label_4
_geom_torsion
_geom_torsion_site_symmetry_1
_geom_torsion_site_symmetry_2
_geom_torsion_site_symmetry_3
_geom_torsion_site_symmetry_4
_geom_torsion_publ_flag
C6 C1 C2 C3 1.0(6) . . . . ?
C7 C1 C2 C3 -178.3(4) . . . . ?
C1 C2 C3 C4 -1.3(7) . . . . ?
C1 C2 C3 C8 175.3(4) . . . . ?
C2 C3 C4 C5 -0.8(6) . . . . ?
C8 C3 C4 C5 -177.4(4) . . . . ?
C3 C4 C5 C6 3.2(6) . . . . ?
C3 C4 C5 C9 -176.9(4) . . . . ?
C2 C1 C6 C5 1.4(6) . . . . ?
C7 C1 C6 C5 -179.3(4) . . . . ?
C4 C5 C6 C1 -3.6(6) . . . . ?
C9 C5 C6 C1 176.6(4) . . . . ?
C2 C1 C7 O1 169.1(4) . . . . ?
C6 C1 C7 O1 -10.2(6) . . . . ?
C2 C1 C7 O2 -11.7(6) . . . . ?
C6 C1 C7 O2 169.0(4) . . . . ?
C2 C3 C8 O3 12.4(7) . . . . ?
C4 C3 C8 O3 -171.0(4) . . . . ?
C2 C3 C8 O4 -163.7(4) . . . . ?
C4 C3 C8 O4 12.9(6) . . . . ?
C4 C5 C9 O6 0.8(6) . . . . ?
C6 C5 C9 O6 -179.3(4) . . . . ?
C4 C5 C9 O5 -179.2(4) . . . . ?
C6 C5 C9 O5 0.6(6) . . . . ?
C15 C10 C11 C12 -1.8(6) . . . . ?
C16 C10 C11 C12 176.6(4) . . . . ?
C10 C11 C12 C13 2.8(6) . . . . ?
C10 C11 C12 C17 -177.7(4) . . . . ?
C11 C12 C13 C14 -1.6(6) . . . . ?
C17 C12 C13 C14 178.9(4) . . . . ?
C12 C13 C14 C15 -0.5(7) . . . . ?
C12 C13 C14 C18 -178.9(4) . . . 2_565 ?
C11 C10 C15 C14 -0.3(6) . . . . ?
C16 C10 C15 C14 -178.7(4) . . . . ?
C13 C14 C15 C10 1.5(6) . . . . ?
C18 C14 C15 C10 179.9(4) 2_565 . . . ?
C15 C10 C16 O8 -159.4(4) . . . . ?
C11 C10 C16 O8 22.1(6) . . . . ?
C15 C10 C16 O7 21.6(6) . . . . ?
C11 C10 C16 O7 -156.8(4) . . . . ?
C11 C12 C17 O10 -178.4(4) . . . . ?
C13 C12 C17 O10 1.1(7) . . . . ?
C11 C12 C17 O9 2.1(6) . . . . ?
C13 C12 C17 O9 -178.4(4) . . . . ?
C24 C19 C20 C21 2.3(7) . . . . ?
C25 C19 C20 C21 -178.0(5) . . . . ?
C19 C20 C21 C22 -2.4(7) . . . . ?
C19 C20 C21 C26 176.3(5) . . . . ?
C20 C21 C22 C23 0.7(8) . . . . ?
C26 C21 C22 C23 -178.1(5) . . . . ?
C21 C22 C23 C24 1.0(9) . . . . ?
C22 C23 C24 C19 -1.1(10) . . . . ?
C20 C19 C24 C23 -0.6(8) . . . . ?
C25 C19 C24 C23 179.7(5) . . . . ?
C20 C19 C25 N2 22.4(7) . . . . ?
C24 C19 C25 N2 -157.9(5) . . . . ?
C20 C21 C26 N3 16.2(7) . . . . ?
C22 C21 C26 N3 -165.1(4) . . . . ?
N2 C28 C29 N1 0.5(6) . . . . ?
N3 C31 C32 N4 0.4(5) . . . . ?
C38 C33 C34 C35 0.8(7) . . . . ?
C39 C33 C34 C35 -178.1(5) . . . . ?
C33 C34 C35 C36 0.0(7) . . . . ?
C33 C34 C35 C40 -178.5(4) . . . . ?
C34 C35 C36 C37 0.3(7) . . . . ?
C40 C35 C36 C37 178.8(4) . . . . ?
C35 C36 C37 C38 -1.5(8) . . . . ?
C36 C37 C38 C33 2.2(8) . . . . ?
C34 C33 C38 C37 -1.9(8) . . . . ?
C39 C33 C38 C37 176.9(5) . . . . ?
C34 C33 C39 N7 158.2(5) . . . . ?
C38 C33 C39 N7 -20.7(9) . . . . ?
C34 C35 C40 N5 88.3(5) . . . . ?
C36 C35 C40 N5 -90.1(5) . . . . ?
N6 C42 C43 N5 0.1(5) . . . . ?
N8 C45 C46 N7 0.4(7) . . . . ?
N9 C47 C48 N10 -1.6(6) . . . . ?
C55 C50 C51 C52 3.5(8) . . . . ?
C56 C50 C51 C52 -176.2(5) . . . . ?
C50 C51 C52 C53 -2.5(8) . . . . ?
C50 C51 C52 C57 175.0(5) . . . . ?
C51 C52 C53 C54 -0.7(9) . . . . ?
C57 C52 C53 C54 -178.3(7) . . . . ?
C52 C53 C54 C55 2.9(12) . . . . ?
C53 C54 C55 C50 -1.9(11) . . . . ?
C51 C50 C55 C54 -1.3(9) . . . . ?
C56 C50 C55 C54 178.4(6) . . . . ?
C51 C50 C56 N10 37.6(7) . . . . ?
C55 C50 C56 N10 -142.1(5) . . . . ?
C51 C52 C57 N12 1.8(8) . . . 3_454 ?
C53 C52 C57 N12 179.2(5) . . . 3_454 ?
N11 C59 C60 N12 0.9(6) . . . . ?
N2 C27 N1 C29 -1.1(5) . . . . ?
N2 C27 N1 Zn1 169.0(3) . . . . ?
C28 C29 N1 C27 0.4(5) . . . . ?
C28 C29 N1 Zn1 -168.2(3) . . . . ?
O5 Zn1 N1 C27 76.1(3) . . . . ?
O4 Zn1 N1 C27 -44.5(3) 2_565 . . . ?
N11 Zn1 N1 C27 -152.8(3) . . . . ?
O5 Zn1 N1 C29 -116.9(4) . . . . ?
O4 Zn1 N1 C29 122.5(4) 2_565 . . . ?
N11 Zn1 N1 C29 14.2(4) . . . . ?
N1 C27 N2 C28 1.5(5) . . . . ?
N1 C27 N2 C25 -172.3(4) . . . . ?
C29 C28 N2 C27 -1.1(5) . . . . ?
C29 C28 N2 C25 172.3(4) . . . . ?
C19 C25 N2 C27 58.5(6) . . . . ?
C19 C25 N2 C28 -113.8(5) . . . . ?
N4 C30 N3 C31 -0.2(5) . . . . ?
N4 C30 N3 C26 -175.4(4) . . . . ?
C32 C31 N3 C30 -0.1(5) . . . . ?
C32 C31 N3 C26 174.8(4) . . . . ?
C21 C26 N3 C30 95.1(5) . . . . ?
C21 C26 N3 C31 -79.0(6) . . . . ?
N3 C30 N4 C32 0.4(5) . . . . ?
N3 C30 N4 Zn2 -169.9(3) . . . 3_556 ?
C31 C32 N4 C30 -0.5(5) . . . . ?
C31 C32 N4 Zn2 170.1(3) . . . 3_556 ?
N6 C41 N5 C43 0.3(5) . . . . ?
N6 C41 N5 C40 -173.5(4) . . . . ?
C42 C43 N5 C41 -0.2(5) . . . . ?
C42 C43 N5 C40 173.7(4) . . . . ?
C35 C40 N5 C41 104.2(5) . . . . ?
C35 C40 N5 C43 -68.5(5) . . . . ?
N5 C41 N6 C42 -0.2(5) . . . . ?
N5 C41 N6 Zn3 -173.7(3) . . . . ?
C43 C42 N6 C41 0.1(5) . . . . ?
C43 C42 N6 Zn3 173.8(3) . . . . ?
O7 Zn3 N6 C41 -88.0(4) . . . . ?
O2 Zn3 N6 C41 57.2(4) . . . . ?
N8 Zn3 N6 C41 159.9(3) 2_544 . . . ?
O7 Zn3 N6 C42 99.8(4) . . . . ?
O2 Zn3 N6 C42 -115.0(4) . . . . ?
N8 Zn3 N6 C42 -12.3(4) 2_544 . . . ?
N8 C44 N7 C46 1.3(6) . . . . ?
N8 C44 N7 C39 174.9(5) . . . . ?
C45 C46 N7 C44 -1.0(7) . . . . ?
C45 C46 N7 C39 -174.7(5) . . . . ?
C33 C39 N7 C44 -82.7(8) . . . . ?
C33 C39 N7 C46 89.7(7) . . . . ?
N7 C44 N8 C45 -1.0(5) . . . . ?
N7 C44 N8 Zn3 -168.5(3) . . . 2_545 ?
C46 C45 N8 C44 0.4(6) . . . . ?
C46 C45 N8 Zn3 166.8(4) . . . 2_545 ?
N10 C49 N9 C47 -0.5(5) . . . . ?
N10 C49 N9 Zn2 176.5(3) . . . . ?
C48 C47 N9 C49 1.3(5) . . . . ?
C48 C47 N9 Zn2 -174.9(3) . . . . ?
O9 Zn2 N9 C49 80.6(3) . . . . ?
O12 Zn2 N9 C49 -41.8(3) . . . . ?
N4 Zn2 N9 C49 -150.8(3) 3_444 . . . ?
O9 Zn2 N9 C47 -103.5(4) . . . . ?
O12 Zn2 N9 C47 134.0(4) . . . . ?
N4 Zn2 N9 C47 25.0(5) 3_444 . . . ?
N9 C49 N10 C48 -0.5(5) . . . . ?
N9 C49 N10 C56 -174.5(4) . . . . ?
C47 C48 N10 C49 1.3(6) . . . . ?
C47 C48 N10 C56 175.1(4) . . . . ?
C50 C56 N10 C49 42.0(7) . . . . ?
C50 C56 N10 C48 -130.8(5) . . . . ?
N12 C58 N11 C59 0.0(5) . . . . ?
N12 C58 N11 Zn1 -170.5(3) . . . . ?
C60 C59 N11 C58 -0.6(6) . . . . ?
C60 C59 N11 Zn1 170.7(3) . . . . ?
O5 Zn1 N11 C58 88.5(4) . . . . ?
O4 Zn1 N11 C58 -158.4(4) 2_565 . . . ?
N1 Zn1 N11 C58 -42.5(5) . . . . ?
O5 Zn1 N11 C59 -80.6(4) . . . . ?
O4 Zn1 N11 C59 32.6(4) 2_565 . . . ?
N1 Zn1 N11 C59 148.5(4) . . . . ?
N11 C58 N12 C60 0.5(6) . . . . ?
N11 C58 N12 C57 -174.3(4) . . . 3_546 ?
C59 C60 N12 C58 -0.9(6) . . . . ?
C59 C60 N12 C57 173.9(5) . . . 3_546 ?
O1 C7 O2 Zn3 1.4(6) . . . . ?
C1 C7 O2 Zn3 -177.8(3) . . . . ?
O7 Zn3 O2 C7 68.5(3) . . . . ?
N8 Zn3 O2 C7 -167.8(3) 2_544 . . . ?
N6 Zn3 O2 C7 -67.1(3) . . . . ?
O3 C8 O4 Zn1 -11.9(6) . . . 2_564 ?
C3 C8 O4 Zn1 164.0(3) . . . 2_564 ?
O6 C9 O5 Zn1 10.2(6) . . . . ?
C5 C9 O5 Zn1 -169.7(3) . . . . ?
O4 Zn1 O5 C9 -171.6(3) 2_565 . . . ?
N1 Zn1 O5 C9 67.1(3) . . . . ?
N11 Zn1 O5 C9 -66.3(3) . . . . ?
O8 C16 O7 Zn3 -18.3(6) . . . . ?
C10 C16 O7 Zn3 160.5(3) . . . . ?
O2 Zn3 O7 C16 66.1(3) . . . . ?
N8 Zn3 O7 C16 -54.1(3) 2_544 . . . ?
N6 Zn3 O7 C16 -158.0(3) . . . . ?
O10 C17 O9 Zn2 8.8(6) . . . . ?
C12 C17 O9 Zn2 -171.7(3) . . . . ?
O12 Zn2 O9 C17 -162.9(3) . . . . ?
N4 Zn2 O9 C17 -56.9(4) 3_444 . . . ?
N9 Zn2 O9 C17 73.9(4) . . . . ?
O11 C18 O12 Zn2 7.3(6) . . . . ?
C14 C18 O12 Zn2 -171.4(3) 2_564 . . . ?
O9 Zn2 O12 C18 -61.1(3) . . . . ?
N4 Zn2 O12 C18 -178.3(3) 3_444 . . . ?
N9 Zn2 O12 C18 59.7(3) . . . . ?
